data_7204883
loop_
_publ_author_name
'Suksangpanya, Unchulee'
'Blake, Alexander J.'
'Cade, Emma L.'
'Hubberstey, Peter'
'Parker, David J.'
'Wilson, Claire'

_publ_section_title
;
 Hydrogen-bonded supramolecular architectures in
 (N-(methylpyridin-2-yl)-amidino-O-alkylurea)copper(ii) halides
;
_journal_issue 28
_journal_name_full CrystEngComm
_journal_page_first 159
_journal_paper_doi 10.1039/b405875e
_journal_volume 6
_journal_year 2004
_chemical_formula_sum 'C10 H17 Br2 Cu N5 O2'
_chemical_formula_weight 462.65
_chemical_name_systematic
;
?
;
_space_group_IT_number 14
_symmetry_cell_setting monoclinic
_symmetry_space_group_name_Hall '-P 2ybc'
_symmetry_space_group_name_H-M 'P 1 21/c 1'
_atom_sites_solution_hydrogens 'C-H placed geometrically, N-H and O-H located by deltaF'
_atom_sites_solution_primary direct
_atom_sites_solution_secondary 'difference Fourier'
_audit_creation_method SHELXL-97
_cell_angle_alpha 90.00
_cell_angle_beta 93.128(1)
_cell_angle_gamma 90.00
_cell_formula_units_Z 4
_cell_length_a 8.6911(5)
_cell_length_b 13.1827(7)
_cell_length_c 13.2750(7)
_cell_measurement_reflns_used 6372
_cell_measurement_temperature 150(2)
_cell_measurement_theta_max 28.4
_cell_measurement_theta_min 2.2
_cell_volume 1518.68(14)
_computing_cell_refinement 'Bruker SAINT version 6.02a (Bruker, 2000)'
_computing_data_collection 'Bruker SMART version 5.054 (Bruker, 1998)'
_computing_data_reduction 'Bruker SAINT; Bruker SHELXTL (Bruker, 1997)'
_computing_molecular_graphics 'CAMERON (Watkin et al., 1996)'
_computing_publication_material 'SHELXL-97; PLATON (Spek, 2000)'
_computing_structure_refinement 'SHELXL-97 (Sheldrick, 1997)'
_computing_structure_solution SIR92
_diffrn_ambient_temperature 150(2)
_diffrn_measured_fraction_theta_full 0.981
_diffrn_measured_fraction_theta_max 0.916
_diffrn_measurement_device_type 'CCD area detector'
_diffrn_measurement_method omega
_diffrn_radiation_monochromator graphite
_diffrn_radiation_source 'fine-focus sealed tube'
_diffrn_radiation_type MoK\a
_diffrn_radiation_wavelength 0.71073
_diffrn_reflns_av_R_equivalents 0.051
_diffrn_reflns_av_sigmaI/netI 0.0199
_diffrn_reflns_limit_h_max 11
_diffrn_reflns_limit_h_min -11
_diffrn_reflns_limit_k_max 12
_diffrn_reflns_limit_k_min -16
_diffrn_reflns_limit_l_max 15
_diffrn_reflns_limit_l_min -17
_diffrn_reflns_number 10718
_diffrn_reflns_theta_full 27.50
_diffrn_reflns_theta_max 28.53
_diffrn_reflns_theta_min 2.18
_diffrn_standards_decay_% 0
_exptl_absorpt_coefficient_mu 6.708
_exptl_absorpt_correction_T_max 0.462
_exptl_absorpt_correction_T_min 0.189
_exptl_absorpt_correction_type integration
_exptl_crystal_colour blue
_exptl_crystal_density_diffrn 2.023
_exptl_crystal_density_method 'not measured'
_exptl_crystal_description plate
_exptl_crystal_F_000 908
_exptl_crystal_size_max 0.30
_exptl_crystal_size_mid 0.24
_exptl_crystal_size_min 0.12
_refine_diff_density_max 0.971
_refine_diff_density_min -0.445
_refine_diff_density_rms 0.112
_refine_ls_extinction_method none
_refine_ls_goodness_of_fit_ref 0.995
_refine_ls_hydrogen_treatment 'C-H riding on parent atom, N-H and O-H refined with restraints'
_refine_ls_matrix_type full
_refine_ls_number_parameters 198
_refine_ls_number_reflns 3533
_refine_ls_number_restraints 5
_refine_ls_restrained_S_all 0.995
_refine_ls_R_factor_all 0.0320
_refine_ls_R_factor_gt 0.0251
_refine_ls_shift/su_max 0.001
_refine_ls_shift/su_mean 0.000
_refine_ls_structure_factor_coef Fsqd
_refine_ls_weighting_details 'calc w=1/[\s^2^(Fo^2^)+(0.0474P)^2^] where P=(Fo^2^+2Fc^2^)/3'
_refine_ls_weighting_scheme calc
_refine_ls_wR_factor_gt 0.0646
_refine_ls_wR_factor_ref 0.0669
_reflns_number_gt 3019
_reflns_number_total 3698
_reflns_threshold_expression >2sigma(I)
_cod_data_source_file b405875e.txt
_cod_data_source_block CUPYBR
_cod_depositor_comments
;
The following automatic conversions were performed:
'_symmetry_cell_setting' value 'Monoclinic' changed to 'monoclinic'
according to '/home/adriana/struct/CIF-dictionaries/cif_core.dic'
dictionary named 'cif_core.dic' version 2.4.1 from 2010-06-29.

Automatic conversion script
Id: cif_fix_enum 1555 2011-01-17 13:19:09Z saulius 
;
_cod_original_cell_volume 1518.7(3)
_cod_original_sg_symbol_H-M P2(1)/c
_cod_database_code 7204883

loop_
_symmetry_equiv_pos_as_xyz
'x, y, z'
'-x, y+1/2, -z+1/2'
'-x, -y, -z'
'x, -y-1/2, z-1/2'

loop_
_atom_site_label
_atom_site_type_symbol
_atom_site_fract_x
_atom_site_fract_y
_atom_site_fract_z
_atom_site_U_iso_or_equiv
_atom_site_adp_type
_atom_site_occupancy
_atom_site_symmetry_multiplicity
_atom_site_calc_flag
_atom_site_refinement_flags
_atom_site_disorder_assembly
_atom_site_disorder_group
Cu Cu 0.64824(3) 0.04190(2) 0.62081(2) 0.01968(8) Uani 1 1 d . . .
C100 C 0.3221(2) 0.05468(17) 0.65375(19) 0.0225(5) Uani 1 1 d . . .
H10A H 0.2943 0.0555 0.7251 0.027 Uiso 1 1 calc R . .
H10B H 0.2295 0.0351 0.6115 0.027 Uiso 1 1 calc R . .
N101 N 0.4456(2) -0.01954(14) 0.64082(15) 0.0189(4) Uani 1 1 d . . .
C102 C 0.4129(2) -0.11356(17) 0.65945(18) 0.0189(5) Uani 1 1 d . . .
N103 N 0.5223(2) -0.18989(15) 0.65172(15) 0.0201(4) Uani 1 1 d D . .
H103 H 0.493(3) -0.2534(9) 0.6580(19) 0.024 Uiso 1 1 d D . .
C104 C 0.6753(2) -0.17822(17) 0.63757(17) 0.0193(5) Uani 1 1 d . . .
N105 N 0.7399(2) -0.09293(14) 0.62339(17) 0.0226(4) Uani 1 1 d D . .
H105 H 0.8371(13) -0.097(2) 0.614(2) 0.027 Uiso 1 1 d D . .
N121 N 0.2769(2) -0.14749(16) 0.68804(17) 0.0231(4) Uani 1 1 d D . .
H12A H 0.194(2) -0.1088(17) 0.691(2) 0.028 Uiso 1 1 d D . .
H12B H 0.261(3) -0.2120(9) 0.695(2) 0.028 Uiso 1 1 d D . .
O141 O 0.74301(17) -0.26931(12) 0.64130(13) 0.0228(4) Uani 1 1 d . . .
C142 C 0.9090(3) -0.27218(19) 0.6367(2) 0.0294(6) Uani 1 1 d . . .
H14A H 0.9383 -0.2431 0.5726 0.044 Uiso 1 1 calc R . .
H14B H 0.9446 -0.3426 0.6417 0.044 Uiso 1 1 calc R . .
H14C H 0.9565 -0.2327 0.6927 0.044 Uiso 1 1 calc R . .
N201 N 0.5237(2) 0.16875(14) 0.60365(15) 0.0199(4) Uani 1 1 d . . .
C211 C 0.3746(2) 0.15808(17) 0.62390(17) 0.0193(5) Uani 1 1 d . . .
C212 C 0.2739(3) 0.24024(18) 0.62019(19) 0.0230(5) Uani 1 1 d . . .
H212 H 0.1687 0.2310 0.6339 0.028 Uiso 1 1 calc R . .
C213 C 0.3276(3) 0.33469(18) 0.59657(19) 0.0259(5) Uani 1 1 d . . .
H213 H 0.2606 0.3917 0.5949 0.031 Uiso 1 1 calc R . .
C214 C 0.4819(3) 0.34572(18) 0.5750(2) 0.0263(5) Uani 1 1 d . . .
H214 H 0.5218 0.4102 0.5580 0.032 Uiso 1 1 calc R . .
C215 C 0.5753(3) 0.26143(18) 0.57890(18) 0.0233(5) Uani 1 1 d . . .
H215 H 0.6802 0.2688 0.5635 0.028 Uiso 1 1 calc R . .
Br1 Br 0.89089(3) 0.113318(18) 0.57192(2) 0.02718(8) Uani 1 1 d . . .
Br2 Br 0.70381(3) 0.097959(17) 0.836861(19) 0.02404(8) Uani 1 1 d . . .
O1S O 1.0210(2) -0.04952(16) 0.78007(16) 0.0368(5) Uani 1 1 d D . .
H1S H 0.955(3) -0.006(2) 0.777(3) 0.055 Uiso 1 1 d D . .
C1S C 1.0715(3) -0.0649(2) 0.8814(2) 0.0370(6) Uani 1 1 d . . .
H1SA H 1.1680 -0.0279 0.8958 0.055 Uiso 1 1 calc R . .
H1SB H 1.0887 -0.1375 0.8935 0.055 Uiso 1 1 calc R . .
H1SC H 0.9931 -0.0401 0.9256 0.055 Uiso 1 1 calc R . .

loop_
_atom_site_aniso_label
_atom_site_aniso_U_11
_atom_site_aniso_U_22
_atom_site_aniso_U_33
_atom_site_aniso_U_23
_atom_site_aniso_U_13
_atom_site_aniso_U_12
Cu 0.01517(13) 0.01338(15) 0.03062(17) 0.00050(11) 0.00239(11) -0.00049(10)
C100 0.0170(10) 0.0173(11) 0.0332(14) 0.0000(10) 0.0025(9) 0.0012(9)
N101 0.0157(8) 0.0141(9) 0.0269(11) -0.0010(8) 0.0005(7) 0.0019(7)
C102 0.0178(10) 0.0185(11) 0.0201(12) -0.0021(9) -0.0015(8) 0.0012(8)
N103 0.0199(9) 0.0127(9) 0.0277(11) 0.0008(8) 0.0005(8) -0.0009(7)
C104 0.0197(10) 0.0195(11) 0.0185(11) -0.0018(9) -0.0001(8) 0.0028(9)
N105 0.0160(9) 0.0154(9) 0.0365(12) 0.0002(8) 0.0033(8) 0.0001(7)
N121 0.0178(9) 0.0138(10) 0.0380(12) 0.0033(9) 0.0045(8) 0.0002(8)
O141 0.0201(8) 0.0149(8) 0.0336(10) 0.0005(7) 0.0045(7) 0.0017(6)
C142 0.0188(11) 0.0231(13) 0.0466(17) 0.0001(12) 0.0042(11) 0.0046(9)
N201 0.0199(9) 0.0163(9) 0.0233(10) 0.0001(8) -0.0007(7) -0.0005(7)
C211 0.0190(10) 0.0172(11) 0.0216(12) -0.0034(9) -0.0006(9) -0.0009(9)
C212 0.0207(11) 0.0204(12) 0.0278(13) -0.0014(10) -0.0008(9) 0.0013(9)
C213 0.0287(12) 0.0160(11) 0.0327(14) -0.0023(10) -0.0019(10) 0.0038(9)
C214 0.0296(12) 0.0140(11) 0.0349(14) 0.0013(10) -0.0008(10) -0.0024(9)
C215 0.0226(11) 0.0189(12) 0.0283(13) 0.0013(10) -0.0002(9) -0.0037(9)
Br1 0.01832(12) 0.02181(13) 0.04201(17) 0.00316(10) 0.00697(10) -0.00234(9)
Br2 0.02645(13) 0.01529(12) 0.03052(15) 0.00013(9) 0.00287(10) 0.00287(9)
O1S 0.0290(10) 0.0400(12) 0.0413(12) -0.0030(9) -0.0002(8) 0.0142(8)
C1S 0.0336(14) 0.0363(16) 0.0413(17) 0.0028(13) 0.0050(12) 0.0061(12)

loop_
_atom_type_symbol
_atom_type_description
_atom_type_scat_dispersion_real
_atom_type_scat_dispersion_imag
_atom_type_scat_source
C C 0.0033 0.0016 'International Tables Vol C Tables 4.2.6.8 and 6.1.1.4'
H H 0.0000 0.0000 'International Tables Vol C Tables 4.2.6.8 and 6.1.1.4'
N N 0.0061 0.0033 'International Tables Vol C Tables 4.2.6.8 and 6.1.1.4'
O O 0.0106 0.0060 'International Tables Vol C Tables 4.2.6.8 and 6.1.1.4'
Cu Cu 0.3201 1.2651 'International Tables Vol C Tables 4.2.6.8 and 6.1.1.4'
Br Br -0.2901 2.4595 'International Tables Vol C Tables 4.2.6.8 and 6.1.1.4'

loop_
_geom_angle_atom_site_label_1
_geom_angle_atom_site_label_2
_geom_angle_atom_site_label_3
_geom_angle
_geom_angle_site_symmetry_1
_geom_angle_site_symmetry_3
_geom_angle_publ_flag
N105 Cu N101 89.43(8) . . y
N105 Cu N201 169.85(8) . . y
N101 Cu N201 82.92(8) . . y
N105 Cu Br1 89.90(6) . . y
N101 Cu Br1 172.23(6) . . y
N201 Cu Br1 96.78(5) . . y
N101 C100 C211 109.90(18) . . ?
N101 C100 H10A 109.7 . . ?
C211 C100 H10A 109.7 . . ?
N101 C100 H10B 109.7 . . ?
C211 C100 H10B 109.7 . . ?
H10A C100 H10B 108.2 . . ?
C102 N101 C100 116.37(18) . . ?
C102 N101 Cu 128.70(15) . . ?
C100 N101 Cu 113.96(14) . . ?
N101 C102 N121 125.4(2) . . ?
N101 C102 N103 121.2(2) . . ?
N121 C102 N103 113.4(2) . . ?
C104 N103 C102 127.21(19) . . ?
C104 N103 H103 114.2(17) . . ?
C102 N103 H103 118.5(17) . . ?
N105 C104 O141 126.9(2) . . ?
N105 C104 N103 124.1(2) . . ?
O141 C104 N103 108.94(19) . . ?
C104 N105 Cu 128.65(16) . . ?
C104 N105 H105 113.7(18) . . ?
Cu N105 H105 117.6(18) . . ?
C102 N121 H12A 123.4(18) . . ?
C102 N121 H12B 120.5(18) . . ?
H12A N121 H12B 115(2) . . ?
C104 O141 C142 117.36(18) . . ?
O141 C142 H14A 109.5 . . ?
O141 C142 H14B 109.5 . . ?
H14A C142 H14B 109.5 . . ?
O141 C142 H14C 109.5 . . ?
H14A C142 H14C 109.5 . . ?
H14B C142 H14C 109.5 . . ?
C211 N201 C215 118.7(2) . . ?
C211 N201 Cu 114.30(15) . . ?
C215 N201 Cu 126.91(16) . . ?
N201 C211 C212 121.5(2) . . ?
N201 C211 C100 117.29(19) . . ?
C212 C211 C100 121.2(2) . . ?
C213 C212 C211 119.6(2) . . ?
C213 C212 H212 120.2 . . ?
C211 C212 H212 120.2 . . ?
C212 C213 C214 119.0(2) . . ?
C212 C213 H213 120.5 . . ?
C214 C213 H213 120.5 . . ?
C215 C214 C213 118.7(2) . . ?
C215 C214 H214 120.6 . . ?
C213 C214 H214 120.6 . . ?
N201 C215 C214 122.5(2) . . ?
N201 C215 H215 118.7 . . ?
C214 C215 H215 118.7 . . ?
C1S O1S H1S 110(2) . . ?
O1S C1S H1SA 109.5 . . ?
O1S C1S H1SB 109.5 . . ?
H1SA C1S H1SB 109.5 . . ?
O1S C1S H1SC 109.5 . . ?
H1SA C1S H1SC 109.5 . . ?
H1SB C1S H1SC 109.5 . . ?

loop_
_geom_bond_atom_site_label_1
_geom_bond_atom_site_label_2
_geom_bond_distance
_geom_bond_site_symmetry_2
_geom_bond_publ_flag
Cu N105 1.9473(19) . y
Cu N101 1.9694(18) . y
Cu N201 1.9983(19) . y
Cu Br1 2.4299(4) . y
C100 N101 1.469(3) . ?
C100 C211 1.497(3) . ?
C100 H10A 0.9900 . ?
C100 H10B 0.9900 . ?
N101 C102 1.299(3) . ?
C102 N121 1.338(3) . ?
C102 N103 1.392(3) . ?
N103 C104 1.362(3) . ?
N103 H103 0.880(10) . ?
C104 N105 1.275(3) . ?
C104 O141 1.337(3) . ?
N105 H105 0.863(10) . ?
N121 H12A 0.882(10) . ?
N121 H12B 0.867(10) . ?
O141 C142 1.448(3) . ?
C142 H14A 0.9800 . ?
C142 H14B 0.9800 . ?
C142 H14C 0.9800 . ?
N201 C211 1.345(3) . ?
N201 C215 1.348(3) . ?
C211 C212 1.391(3) . ?
C212 C213 1.372(3) . ?
C212 H212 0.9500 . ?
C213 C214 1.394(3) . ?
C213 H213 0.9500 . ?
C214 C215 1.375(3) . ?
C214 H214 0.9500 . ?
C215 H215 0.9500 . ?
O1S C1S 1.407(4) . ?
O1S H1S 0.811(10) . ?
C1S H1SA 0.9800 . ?
C1S H1SB 0.9800 . ?
C1S H1SC 0.9800 . ?
